data_4302925
loop_
_publ_author_name
'Andrew V. Pawlikowski'
'Arkady Ellern'
'Aaron D. Sadow'

_publ_contact_author_address
;1605 Gilman Hall
Department of Chemistry
Iowa State University
Ames IA 50010
;
_publ_contact_author_email sadow@iastate.edu
_publ_contact_author_fax 0015152940105
_publ_contact_author_name 'Aaron Sadow'
_publ_contact_author_phone 0015152948069
_publ_section_title
;
Ligand Exchange Reactions and Hydroamination with Tris(oxazolinyl)borato
Yttrium Compounds
;
_journal_name_full 'Inorganic Chemistry'
_journal_page_first 8020
_journal_page_last 8029
_journal_paper_doi 10.1021/ic900689k
_journal_volume 48
_journal_year 2009
_chemical_formula_sum 'C39 H66 B N6 O3 Y'
_chemical_formula_weight 766.70
_space_group_IT_number 2
_symmetry_cell_setting triclinic
_symmetry_space_group_name_Hall '-P 1'
_symmetry_space_group_name_H-M 'P -1'
_atom_sites_solution_hydrogens geom
_atom_sites_solution_primary direct
_atom_sites_solution_secondary difmap
_cell_angle_alpha 90.263(4)
_cell_angle_beta 105.385(4)
_cell_angle_gamma 108.627(3)
_cell_formula_units_Z 2
_cell_length_a 10.963(2)
_cell_length_b 14.477(3)
_cell_length_c 14.822(3)
_cell_measurement_reflns_used 1015
_cell_measurement_temperature 173(2)
_cell_measurement_theta_max 0.00
_cell_measurement_theta_min 0.00
_cell_volume 2139.0(7)
_computing_cell_refinement 'Bruker SMART'
_computing_data_collection 'Bruker SMART'
_computing_data_reduction 'Bruker SAINT'
_computing_molecular_graphics 'Bruker SHELXTL'
_computing_publication_material 'Bruker SHELXTL'
_computing_structure_refinement 'SHELXL-97 (Sheldrick, 2008)'
_computing_structure_solution 'SHELXS-97 (Sheldrick, 2008)'
_diffrn_ambient_temperature 173(2)
_diffrn_measured_fraction_theta_full 1.000
_diffrn_measured_fraction_theta_max 1.000
_diffrn_measurement_device_type 'CCD area detector'
_diffrn_measurement_method 'phi and omega scans'
_diffrn_radiation_monochromator graphite
_diffrn_radiation_source 'fine-focus sealed tube'
_diffrn_radiation_type MoK\a
_diffrn_radiation_wavelength 0.71073
_diffrn_reflns_av_R_equivalents 0.0598
_diffrn_reflns_av_sigmaI/netI 0.0866
_diffrn_reflns_limit_h_max 10
_diffrn_reflns_limit_h_min -10
_diffrn_reflns_limit_k_max 14
_diffrn_reflns_limit_k_min -14
_diffrn_reflns_limit_l_max 14
_diffrn_reflns_limit_l_min -14
_diffrn_reflns_number 11076
_diffrn_reflns_theta_full 20.81
_diffrn_reflns_theta_max 20.81
_diffrn_reflns_theta_min 1.96
_exptl_absorpt_coefficient_mu 1.404
_exptl_absorpt_correction_T_max 1
_exptl_absorpt_correction_T_min 0.67
_exptl_absorpt_correction_type multi-scan
_exptl_absorpt_process_details 'BRUKER SADABS'
_exptl_crystal_colour colorless
_exptl_crystal_density_diffrn 1.190
_exptl_crystal_density_meas ?
_exptl_crystal_density_method 'not measured'
_exptl_crystal_description prism
_exptl_crystal_F_000 820
_exptl_crystal_size_max 0.60
_exptl_crystal_size_mid 0.50
_exptl_crystal_size_min 0.48
_refine_diff_density_max 0.902
_refine_diff_density_min -0.404
_refine_diff_density_rms 0.092
_refine_ls_extinction_coef 0.0034(14)
_refine_ls_extinction_expression Fc^*^=kFc[1+0.001xFc^2^\l^3^/sin(2\q)]^-1/4^
_refine_ls_extinction_method SHELXL
_refine_ls_goodness_of_fit_ref 1.071
_refine_ls_hydrogen_treatment constr
_refine_ls_matrix_type full
_refine_ls_number_parameters 411
_refine_ls_number_reflns 4461
_refine_ls_number_restraints 198
_refine_ls_restrained_S_all 1.079
_refine_ls_R_factor_all 0.1122
_refine_ls_R_factor_gt 0.0699
_refine_ls_shift/su_max 0.000
_refine_ls_shift/su_mean 0.000
_refine_ls_structure_factor_coef Fsqd
_refine_ls_weighting_details 'calc w=1/[\s^2^(Fo^2^)+(0.1004P)^2^+7.0281P] where P=(Fo^2^+2Fc^2^)/3'
_refine_ls_weighting_scheme calc
_refine_ls_wR_factor_gt 0.1782
_refine_ls_wR_factor_ref 0.2056
_reflns_number_gt 3133
_reflns_number_total 4461
_reflns_threshold_expression >2sigma(I)
_cod_data_source_file ic900689k_si_002_1.cif
_cod_data_source_block sad42
_cod_depositor_comments
;
The following automatic conversions were performed:
'_symmetry_cell_setting' value 'Triclinic' changed to 'triclinic'
according to '/home/saulius/struct/CIF-dictionaries/cif_core.dic'
dictionary named 'cif_core.dic' version 2.4.1 from 2010-06-29.

Automatic conversion script
Id: cif_fix_enum 1527 2010-12-29 10:47:43Z saulius 

The following automatic conversions were performed:

'_exptl_crystal_density_meas' value 'none' was changed to '?' - the
value is perceived as not measured.

Automatic conversion script
Id: cif_fix_values 3008 2015-01-20 13:52:24Z robertas 
;
_cod_original_cell_volume 2139.1(7)
_cod_database_code 4302925

loop_
_symmetry_equiv_pos_as_xyz
'x, y, z'
'-x, -y, -z'

loop_
_atom_site_label
_atom_site_type_symbol
_atom_site_fract_x
_atom_site_fract_y
_atom_site_fract_z
_atom_site_U_iso_or_equiv
_atom_site_adp_type
_atom_site_occupancy
_atom_site_symmetry_multiplicity
_atom_site_calc_flag
_atom_site_refinement_flags
_atom_site_disorder_assembly
_atom_site_disorder_group
Y1 Y 0.79265(9) 0.70715(6) 0.27727(6) 0.0356(4) Uani 1 1 d . . .
B1 B 0.8263(10) 0.7102(7) 0.0395(7) 0.032(3) Uani 1 1 d . . .
C1 C 0.8835(8) 0.8184(6) 0.1003(6) 0.031(2) Uani 1 1 d . . .
C2 C 0.9795(11) 0.9838(6) 0.1197(6) 0.048(3) Uani 1 1 d U . .
H2A H 0.9476 1.0364 0.0906 0.057 Uiso 1 1 calc R . .
H2B H 1.0788 1.0087 0.1417 0.057 Uiso 1 1 calc R . .
C3 C 0.9200(10) 0.9488(6) 0.2010(6) 0.045(2) Uani 1 1 d U . .
C4 C 0.7928(12) 0.9744(8) 0.1927(8) 0.070(3) Uani 1 1 d U . .
H4A H 0.7303 0.9500 0.1300 0.105 Uiso 1 1 calc R . .
H4B H 0.8160 1.0456 0.2021 0.105 Uiso 1 1 calc R . .
H4C H 0.7505 0.9438 0.2405 0.105 Uiso 1 1 calc R . .
C5 C 1.0184(12) 0.9861(7) 0.2962(7) 0.067(3) Uani 1 1 d U . .
H5A H 1.0995 0.9696 0.3000 0.100 Uiso 1 1 calc R . .
H5B H 0.9779 0.9557 0.3449 0.100 Uiso 1 1 calc R . .
H5C H 1.0419 1.0574 0.3057 0.100 Uiso 1 1 calc R . .
C6 C 0.8858(9) 0.6340(6) 0.0998(6) 0.032(2) Uani 1 1 d . . .
C7 C 0.9489(10) 0.4997(7) 0.1140(6) 0.047(2) Uani 1 1 d U . .
H7A H 1.0249 0.4825 0.1037 0.057 Uiso 1 1 calc R . .
H7B H 0.8712 0.4390 0.1067 0.057 Uiso 1 1 calc R . .
C8 C 0.9871(10) 0.5551(6) 0.2095(6) 0.041(2) Uani 1 1 d U . .
C9 C 1.1360(11) 0.6112(8) 0.2419(8) 0.072(3) Uani 1 1 d U . .
H9A H 1.1613 0.6543 0.1943 0.107 Uiso 1 1 calc R . .
H9B H 1.1859 0.5650 0.2511 0.107 Uiso 1 1 calc R . .
H9C H 1.1573 0.6507 0.3014 0.107 Uiso 1 1 calc R . .
C10 C 0.9486(12) 0.4877(8) 0.2845(7) 0.073(4) Uani 1 1 d U . .
H10A H 0.8524 0.4508 0.2637 0.110 Uiso 1 1 calc R . .
H10B H 0.9697 0.5273 0.3439 0.110 Uiso 1 1 calc R . .
H10C H 0.9994 0.4421 0.2937 0.110 Uiso 1 1 calc R . .
C11 C 0.6680(10) 0.6739(6) 0.0367(7) 0.039(2) Uani 1 1 d . . .
C12 C 0.4437(10) 0.6193(8) -0.0291(7) 0.060(3) Uani 1 1 d U . .
H12A H 0.4047 0.5473 -0.0437 0.072 Uiso 1 1 calc R . .
H12B H 0.3800 0.6497 -0.0664 0.072 Uiso 1 1 calc R . .
C13 C 0.4754(10) 0.6480(7) 0.0762(7) 0.045(2) Uani 1 1 d U . .
C14 C 0.3931(10) 0.5682(7) 0.1225(8) 0.063(3) Uani 1 1 d U . .
H14A H 0.4087 0.5068 0.1111 0.094 Uiso 1 1 calc R . .
H14B H 0.2978 0.5594 0.0960 0.094 Uiso 1 1 calc R . .
H14C H 0.4196 0.5868 0.1903 0.094 Uiso 1 1 calc R . .
C15 C 0.4529(11) 0.7455(7) 0.0911(8) 0.070(3) Uani 1 1 d U . .
H15A H 0.4759 0.7646 0.1586 0.105 Uiso 1 1 calc R . .
H15B H 0.3585 0.7380 0.0618 0.105 Uiso 1 1 calc R . .
H15C H 0.5098 0.7961 0.0623 0.105 Uiso 1 1 calc R . .
C16 C 0.8655(11) 0.7202(6) -0.0578(7) 0.048(2) Uani 1 1 d U . .
C17 C 0.7855(15) 0.7191(9) -0.1443(8) 0.100(4) Uani 1 1 d U . .
H17A H 0.6937 0.7111 -0.1524 0.120 Uiso 1 1 calc R . .
C18 C 0.8386(19) 0.7300(11) -0.2270(10) 0.123(6) Uani 1 1 d U . .
H18A H 0.7800 0.7255 -0.2882 0.148 Uiso 1 1 calc R . .
C19 C 0.963(2) 0.7455(9) -0.2163(11) 0.103(5) Uani 1 1 d U . .
H19A H 0.9946 0.7526 -0.2705 0.123 Uiso 1 1 calc R . .
C20 C 1.0518(16) 0.7523(8) -0.1315(10) 0.088(4) Uani 1 1 d U . .
H20A H 1.1444 0.7654 -0.1252 0.105 Uiso 1 1 calc R . .
C21 C 1.0011(13) 0.7392(7) -0.0529(8) 0.070(3) Uani 1 1 d U . .
H21A H 1.0623 0.7434 0.0071 0.084 Uiso 1 1 calc R . .
C22 C 1.0793(14) 0.7743(10) 0.4822(8) 0.082(4) Uani 1 1 d U . .
C23 C 1.2238(15) 0.8295(14) 0.4765(11) 0.143(7) Uani 1 1 d U . .
H23A H 1.2244 0.8879 0.4433 0.215 Uiso 1 1 calc R . .
H23B H 1.2533 0.7864 0.4426 0.215 Uiso 1 1 calc R . .
H23C H 1.2849 0.8491 0.5402 0.215 Uiso 1 1 calc R . .
C24 C 1.084(2) 0.6877(13) 0.5335(12) 0.182(9) Uani 1 1 d U . .
H24A H 0.9937 0.6510 0.5380 0.273 Uiso 1 1 calc R . .
H24B H 1.1454 0.7089 0.5968 0.273 Uiso 1 1 calc R . .
H24C H 1.1150 0.6456 0.4997 0.273 Uiso 1 1 calc R . .
C25 C 1.0482(15) 0.8453(11) 0.5320(9) 0.110(5) Uani 1 1 d U . .
H25A H 0.9571 0.8168 0.5380 0.164 Uiso 1 1 calc R . .
H25B H 1.0541 0.9032 0.4972 0.164 Uiso 1 1 calc R . .
H25C H 1.1123 0.8643 0.5947 0.164 Uiso 1 1 calc R . .
C26 C 0.6198(12) 0.8033(8) 0.4062(8) 0.064(3) Uani 1 1 d U . .
C27 C 0.600(3) 0.8946(14) 0.3873(15) 0.209(10) Uani 1 1 d U . .
H27A H 0.5678 0.8963 0.3192 0.313 Uiso 1 1 calc R . .
H27B H 0.6851 0.9481 0.4126 0.313 Uiso 1 1 calc R . .
H27C H 0.5335 0.9022 0.4170 0.313 Uiso 1 1 calc R . .
C28 C 0.6649(19) 0.7957(17) 0.5095(10) 0.170(8) Uani 1 1 d U . .
H28A H 0.7513 0.8471 0.5373 0.255 Uiso 1 1 calc R . .
H28B H 0.6749 0.7314 0.5200 0.255 Uiso 1 1 calc R . .
H28C H 0.5982 0.8035 0.5389 0.255 Uiso 1 1 calc R . .
C29 C 0.4890(18) 0.7284(16) 0.3761(15) 0.203(10) Uani 1 1 d U . .
H29A H 0.4493 0.7295 0.3087 0.304 Uiso 1 1 calc R . .
H29B H 0.4308 0.7409 0.4113 0.304 Uiso 1 1 calc R . .
H29C H 0.4982 0.6641 0.3878 0.304 Uiso 1 1 calc R . .
C30 C 0.6040(16) 0.4686(12) 0.3374(16) 0.140(6) Uani 1 1 d U . .
C31 C 0.7053(18) 0.5120(14) 0.4423(10) 0.139(6) Uani 1 1 d U . .
H31A H 0.7948 0.5103 0.4452 0.208 Uiso 1 1 calc R . .
H31B H 0.6713 0.4719 0.4892 0.208 Uiso 1 1 calc R . .
H31C H 0.7103 0.5797 0.4555 0.208 Uiso 1 1 calc R . .
C32 C 0.4754(19) 0.4753(15) 0.3543(14) 0.168(8) Uani 1 1 d U . .
H32A H 0.4009 0.4497 0.2970 0.252 Uiso 1 1 calc R . .
H32B H 0.4872 0.5439 0.3707 0.252 Uiso 1 1 calc R . .
H32C H 0.4556 0.4367 0.4059 0.252 Uiso 1 1 calc R . .
C33 C 0.5934(18) 0.3718(11) 0.3303(13) 0.147(7) Uani 1 1 d U . .
H33A H 0.5361 0.3408 0.2679 0.220 Uiso 1 1 calc R . .
H33B H 0.5537 0.3388 0.3784 0.220 Uiso 1 1 calc R . .
H33C H 0.6827 0.3664 0.3397 0.220 Uiso 1 1 calc R . .
N1 N 0.8812(7) 0.8399(5) 0.1842(5) 0.0347(18) Uani 1 1 d . . .
N2 N 0.9126(7) 0.6266(5) 0.1888(5) 0.0357(18) Uani 1 1 d . . .
N3 N 0.6218(7) 0.6634(5) 0.1088(5) 0.0356(18) Uani 1 1 d . . .
N4 N 0.9852(9) 0.7415(6) 0.3880(5) 0.068(3) Uani 1 1 d . . .
H4 H 1.0359 0.7266 0.3572 0.082 Uiso 1 1 calc R . .
N5 N 0.6977(10) 0.7798(6) 0.3527(6) 0.079(3) Uani 1 1 d . . .
H5 H 0.7382 0.8400 0.3419 0.095 Uiso 1 1 calc R . .
N6 N 0.6775(11) 0.5470(7) 0.3045(10) 0.117(5) Uani 1 1 d . . .
H6A H 0.6302 0.5274 0.2424 0.140 Uiso 1 1 calc R . .
H6B H 0.7496 0.5255 0.3117 0.140 Uiso 1 1 calc R . .
O1 O 0.9315(6) 0.8965(4) 0.0530(4) 0.0433(17) Uani 1 1 d . . .
O2 O 0.9149(6) 0.5685(4) 0.0504(4) 0.0475(17) Uani 1 1 d . . .
O3 O 0.5722(7) 0.6564(5) -0.0486(4) 0.0499(17) Uani 1 1 d . . .
C200 C 0.352(4) -0.020(3) 0.101(3) 0.367(15) Uiso 1 1 d GU . .
H200 H 0.3012 -0.0640 0.0462 0.441 Uiso 1 1 calc R . .
C201 C 0.455(5) 0.064(4) 0.096(2) 0.398(16) Uiso 1 1 d GU . .
H201 H 0.4752 0.0773 0.0377 0.477 Uiso 1 1 calc R . .
C202 C 0.530(2) 0.128(2) 0.176(4) 0.376(15) Uiso 1 1 d GU . .
H202 H 0.6002 0.1856 0.1726 0.451 Uiso 1 1 calc R . .
C203 C 0.500(4) 0.109(3) 0.261(3) 0.427(16) Uiso 1 1 d GU . .
H203 H 0.5512 0.1526 0.3158 0.512 Uiso 1 1 calc R . .
C204 C 0.397(5) 0.025(4) 0.266(3) 0.467(17) Uiso 1 1 d GU . .
H204 H 0.3772 0.0113 0.3242 0.560 Uiso 1 1 calc R . .
C205 C 0.323(3) -0.040(2) 0.186(5) 0.446(17) Uiso 1 1 d GU . .
H205 H 0.2522 -0.0970 0.1894 0.535 Uiso 1 1 calc R . .

loop_
_atom_site_aniso_label
_atom_site_aniso_U_11
_atom_site_aniso_U_22
_atom_site_aniso_U_33
_atom_site_aniso_U_23
_atom_site_aniso_U_13
_atom_site_aniso_U_12
Y1 0.0542(7) 0.0314(6) 0.0294(6) 0.0069(4) 0.0213(5) 0.0172(4)
B1 0.048(7) 0.022(6) 0.029(6) -0.005(4) 0.016(5) 0.012(5)
C1 0.040(6) 0.023(5) 0.032(6) 0.003(4) 0.014(5) 0.008(4)
C2 0.080(7) 0.023(5) 0.043(6) 0.005(4) 0.034(5) 0.007(5)
C3 0.068(7) 0.021(5) 0.044(6) 0.002(4) 0.029(5) 0.004(5)
C4 0.106(9) 0.050(7) 0.078(8) 0.014(6) 0.050(7) 0.038(7)
C5 0.094(9) 0.035(6) 0.058(7) -0.004(5) 0.030(6) -0.003(6)
C6 0.046(6) 0.022(5) 0.034(6) 0.003(4) 0.026(5) 0.007(4)
C7 0.065(7) 0.039(6) 0.049(6) 0.003(5) 0.025(5) 0.024(5)
C8 0.057(6) 0.037(5) 0.047(6) 0.006(4) 0.027(5) 0.029(5)
C9 0.062(8) 0.082(9) 0.075(8) -0.002(6) 0.012(6) 0.035(6)
C10 0.113(10) 0.077(8) 0.068(8) 0.042(6) 0.051(7) 0.061(7)
C11 0.058(7) 0.015(5) 0.045(7) -0.001(4) 0.017(6) 0.014(5)
C12 0.049(7) 0.064(7) 0.057(6) -0.007(5) 0.005(6) 0.013(5)
C13 0.043(6) 0.043(6) 0.052(6) -0.010(5) 0.017(5) 0.013(5)
C14 0.050(7) 0.055(7) 0.082(8) -0.013(6) 0.034(6) 0.004(5)
C15 0.064(8) 0.055(7) 0.094(9) -0.017(6) 0.018(7) 0.027(6)
C16 0.081(7) 0.027(5) 0.043(6) 0.011(4) 0.035(5) 0.012(5)
C17 0.121(9) 0.094(8) 0.039(6) 0.020(6) 0.023(6) -0.024(7)
C18 0.157(12) 0.101(9) 0.053(7) 0.002(7) 0.030(9) -0.034(10)
C19 0.180(13) 0.046(7) 0.081(8) -0.002(7) 0.078(9) 0.002(9)
C20 0.146(10) 0.053(7) 0.115(9) 0.033(7) 0.096(8) 0.054(7)
C21 0.112(8) 0.056(6) 0.081(7) 0.036(5) 0.072(7) 0.044(6)
C22 0.104(9) 0.097(9) 0.060(8) 0.003(7) 0.003(8) 0.068(8)
C23 0.104(12) 0.202(18) 0.119(13) -0.039(12) 0.051(11) 0.029(11)
C24 0.23(2) 0.137(15) 0.117(14) 0.038(11) -0.040(14) 0.054(15)
C25 0.124(12) 0.147(13) 0.058(8) -0.025(8) 0.013(8) 0.056(10)
C26 0.080(8) 0.065(7) 0.070(7) 0.007(6) 0.047(7) 0.034(6)
C27 0.41(3) 0.154(15) 0.22(2) 0.082(14) 0.24(2) 0.184(18)
C28 0.183(17) 0.30(2) 0.075(10) 0.037(12) 0.083(11) 0.105(16)
C29 0.104(14) 0.23(2) 0.21(2) -0.020(18) 0.069(14) -0.042(14)
C30 0.088(11) 0.075(10) 0.239(17) 0.024(12) 0.015(11) 0.031(9)
C31 0.160(15) 0.217(18) 0.071(10) -0.001(10) 0.019(9) 0.116(14)
C32 0.130(14) 0.185(18) 0.164(17) 0.008(14) 0.073(14) -0.008(13)
C33 0.171(16) 0.085(11) 0.197(18) 0.068(11) 0.076(14) 0.039(11)
N1 0.056(5) 0.023(4) 0.028(4) 0.002(3) 0.018(4) 0.012(4)
N2 0.052(5) 0.027(4) 0.041(5) 0.008(3) 0.027(4) 0.020(4)
N3 0.046(5) 0.028(4) 0.034(5) -0.002(3) 0.018(4) 0.008(4)
N4 0.094(7) 0.075(6) 0.038(5) -0.010(4) -0.003(5) 0.049(6)
N5 0.133(9) 0.063(6) 0.090(7) 0.032(5) 0.089(7) 0.049(6)
N6 0.113(9) 0.076(8) 0.235(15) 0.113(9) 0.135(10) 0.057(7)
O1 0.080(5) 0.018(3) 0.034(3) 0.004(3) 0.033(3) 0.006(3)
O2 0.082(5) 0.032(4) 0.042(4) 0.004(3) 0.023(4) 0.031(4)
O3 0.056(5) 0.057(4) 0.032(4) -0.003(3) 0.004(4) 0.019(4)

loop_
_atom_type_symbol
_atom_type_description
_atom_type_scat_dispersion_real
_atom_type_scat_dispersion_imag
_atom_type_scat_source
C C 0.0033 0.0016 'International Tables Vol C Tables 4.2.6.8 and 6.1.1.4'
H H 0.0000 0.0000 'International Tables Vol C Tables 4.2.6.8 and 6.1.1.4'
B B 0.0013 0.0007 'International Tables Vol C Tables 4.2.6.8 and 6.1.1.4'
N N 0.0061 0.0033 'International Tables Vol C Tables 4.2.6.8 and 6.1.1.4'
O O 0.0106 0.0060 'International Tables Vol C Tables 4.2.6.8 and 6.1.1.4'
Y Y -2.7962 3.5667 'International Tables Vol C Tables 4.2.6.8 and 6.1.1.4'

loop_
_geom_angle_atom_site_label_1
_geom_angle_atom_site_label_2
_geom_angle_atom_site_label_3
_geom_angle
_geom_angle_site_symmetry_1
_geom_angle_site_symmetry_3
_geom_angle_publ_flag
N5 Y1 N4 96.7(4) . . ?
N5 Y1 N6 95.9(3) . . ?
N4 Y1 N6 101.7(4) . . ?
N5 Y1 N1 99.6(3) . . ?
N4 Y1 N1 93.9(3) . . ?
N6 Y1 N1 156.6(4) . . ?
N5 Y1 N2 178.0(3) . . ?
N4 Y1 N2 82.0(3) . . ?
N6 Y1 N2 86.0(3) . . ?
N1 Y1 N2 78.9(2) . . ?
N5 Y1 N3 102.2(3) . . ?
N4 Y1 N3 159.1(3) . . ?
N6 Y1 N3 85.1(4) . . ?
N1 Y1 N3 74.5(2) . . ?
N2 Y1 N3 78.8(2) . . ?
C16 B1 C6 110.5(7) . . ?
C16 B1 C11 119.0(8) . . ?
C6 B1 C11 104.7(7) . . ?
C16 B1 C1 109.9(7) . . ?
C6 B1 C1 110.4(7) . . ?
C11 B1 C1 101.8(7) . . ?
N1 C1 O1 115.5(7) . . ?
N1 C1 B1 128.8(7) . . ?
O1 C1 B1 115.5(7) . . ?
O1 C2 C3 104.3(6) . . ?
O1 C2 H2A 110.9 . . ?
C3 C2 H2A 110.9 . . ?
O1 C2 H2B 110.9 . . ?
C3 C2 H2B 110.9 . . ?
H2A C2 H2B 108.9 . . ?
N1 C3 C5 110.9(7) . . ?
N1 C3 C4 108.3(8) . . ?
C5 C3 C4 110.6(8) . . ?
N1 C3 C2 102.1(6) . . ?
C5 C3 C2 113.3(8) . . ?
C4 C3 C2 111.2(8) . . ?
C3 C4 H4A 109.5 . . ?
C3 C4 H4B 109.5 . . ?
H4A C4 H4B 109.5 . . ?
C3 C4 H4C 109.5 . . ?
H4A C4 H4C 109.5 . . ?
H4B C4 H4C 109.5 . . ?
C3 C5 H5A 109.5 . . ?
C3 C5 H5B 109.5 . . ?
H5A C5 H5B 109.5 . . ?
C3 C5 H5C 109.5 . . ?
H5A C5 H5C 109.5 . . ?
H5B C5 H5C 109.5 . . ?
N2 C6 O2 114.4(7) . . ?
N2 C6 B1 129.6(7) . . ?
O2 C6 B1 116.0(7) . . ?
O2 C7 C8 102.9(7) . . ?
O2 C7 H7A 111.2 . . ?
C8 C7 H7A 111.2 . . ?
O2 C7 H7B 111.2 . . ?
C8 C7 H7B 111.2 . . ?
H7A C7 H7B 109.1 . . ?
N2 C8 C7 101.7(7) . . ?
N2 C8 C9 108.9(7) . . ?
C7 C8 C9 110.9(8) . . ?
N2 C8 C10 113.6(7) . . ?
C7 C8 C10 112.5(8) . . ?
C9 C8 C10 109.0(9) . . ?
C8 C9 H9A 109.5 . . ?
C8 C9 H9B 109.5 . . ?
H9A C9 H9B 109.5 . . ?
C8 C9 H9C 109.5 . . ?
H9A C9 H9C 109.5 . . ?
H9B C9 H9C 109.5 . . ?
C8 C10 H10A 109.5 . . ?
C8 C10 H10B 109.5 . . ?
H10A C10 H10B 109.5 . . ?
C8 C10 H10C 109.5 . . ?
H10A C10 H10C 109.5 . . ?
H10B C10 H10C 109.5 . . ?
N3 C11 O3 114.8(8) . . ?
N3 C11 B1 125.9(8) . . ?
O3 C11 B1 119.2(8) . . ?
O3 C12 C13 104.2(7) . . ?
O3 C12 H12A 110.9 . . ?
C13 C12 H12A 110.9 . . ?
O3 C12 H12B 110.9 . . ?
C13 C12 H12B 110.9 . . ?
H12A C12 H12B 108.9 . . ?
N3 C13 C14 113.3(8) . . ?
N3 C13 C12 101.5(7) . . ?
C14 C13 C12 111.3(8) . . ?
N3 C13 C15 109.1(7) . . ?
C14 C13 C15 111.4(8) . . ?
C12 C13 C15 109.7(9) . . ?
C13 C14 H14A 109.5 . . ?
C13 C14 H14B 109.5 . . ?
H14A C14 H14B 109.5 . . ?
C13 C14 H14C 109.5 . . ?
H14A C14 H14C 109.5 . . ?
H14B C14 H14C 109.5 . . ?
C13 C15 H15A 109.5 . . ?
C13 C15 H15B 109.5 . . ?
H15A C15 H15B 109.5 . . ?
C13 C15 H15C 109.5 . . ?
H15A C15 H15C 109.5 . . ?
H15B C15 H15C 109.5 . . ?
C17 C16 C21 114.8(10) . . ?
C17 C16 B1 127.8(11) . . ?
C21 C16 B1 117.2(9) . . ?
C16 C17 C18 120.8(14) . . ?
C16 C17 H17A 119.6 . . ?
C18 C17 H17A 119.6 . . ?
C19 C18 C17 120.0(16) . . ?
C19 C18 H18A 120.0 . . ?
C17 C18 H18A 120.0 . . ?
C18 C19 C20 123.1(15) . . ?
C18 C19 H19A 118.4 . . ?
C20 C19 H19A 118.4 . . ?
C19 C20 C21 117.0(14) . . ?
C19 C20 H20A 121.5 . . ?
C21 C20 H20A 121.5 . . ?
C16 C21 C20 124.0(12) . . ?
C16 C21 H21A 118.0 . . ?
C20 C21 H21A 118.0 . . ?
C25 C22 N4 112.1(10) . . ?
C25 C22 C24 113.2(14) . . ?
N4 C22 C24 108.9(12) . . ?
C25 C22 C23 103.8(12) . . ?
N4 C22 C23 111.2(11) . . ?
C24 C22 C23 107.5(14) . . ?
C22 C23 H23A 109.5 . . ?
C22 C23 H23B 109.5 . . ?
H23A C23 H23B 109.5 . . ?
C22 C23 H23C 109.5 . . ?
H23A C23 H23C 109.5 . . ?
H23B C23 H23C 109.5 . . ?
C22 C24 H24A 109.5 . . ?
C22 C24 H24B 109.5 . . ?
H24A C24 H24B 109.5 . . ?
C22 C24 H24C 109.5 . . ?
H24A C24 H24C 109.5 . . ?
H24B C24 H24C 109.5 . . ?
C22 C25 H25A 109.5 . . ?
C22 C25 H25B 109.5 . . ?
H25A C25 H25B 109.5 . . ?
C22 C25 H25C 109.5 . . ?
H25A C25 H25C 109.5 . . ?
H25B C25 H25C 109.5 . . ?
N5 C26 C27 112.5(10) . . ?
N5 C26 C29 106.0(12) . . ?
C27 C26 C29 106.8(16) . . ?
N5 C26 C28 115.4(11) . . ?
C27 C26 C28 111.6(13) . . ?
C29 C26 C28 103.5(14) . . ?
C26 C27 H27A 109.5 . . ?
C26 C27 H27B 109.5 . . ?
H27A C27 H27B 109.5 . . ?
C26 C27 H27C 109.5 . . ?
H27A C27 H27C 109.5 . . ?
H27B C27 H27C 109.5 . . ?
C26 C28 H28A 109.5 . . ?
C26 C28 H28B 109.5 . . ?
H28A C28 H28B 109.5 . . ?
C26 C28 H28C 109.5 . . ?
H28A C28 H28C 109.5 . . ?
H28B C28 H28C 109.5 . . ?
C26 C29 H29A 109.5 . . ?
C26 C29 H29B 109.5 . . ?
H29A C29 H29B 109.5 . . ?
C26 C29 H29C 109.5 . . ?
H29A C29 H29C 109.5 . . ?
H29B C29 H29C 109.5 . . ?
N6 C30 C33 131.8(19) . . ?
N6 C30 C32 116.0(14) . . ?
C33 C30 C32 108.2(16) . . ?
N6 C30 C31 87.6(12) . . ?
C33 C30 C31 104.5(15) . . ?
C32 C30 C31 98.3(17) . . ?
C30 C31 H31A 109.5 . . ?
C30 C31 H31B 109.5 . . ?
H31A C31 H31B 109.5 . . ?
C30 C31 H31C 109.5 . . ?
H31A C31 H31C 109.5 . . ?
H31B C31 H31C 109.5 . . ?
C30 C32 H32A 109.5 . . ?
C30 C32 H32B 109.5 . . ?
H32A C32 H32B 109.5 . . ?
C30 C32 H32C 109.5 . . ?
H32A C32 H32C 109.5 . . ?
H32B C32 H32C 109.5 . . ?
C30 C33 H33A 109.5 . . ?
C30 C33 H33B 109.5 . . ?
H33A C33 H33B 109.5 . . ?
C30 C33 H33C 109.5 . . ?
H33A C33 H33C 109.5 . . ?
H33B C33 H33C 109.5 . . ?
C1 N1 C3 108.4(6) . . ?
C1 N1 Y1 119.4(5) . . ?
C3 N1 Y1 131.6(5) . . ?
C6 N2 C8 107.4(6) . . ?
C6 N2 Y1 115.2(5) . . ?
C8 N2 Y1 136.1(5) . . ?
C11 N3 C13 108.4(7) . . ?
C11 N3 Y1 118.6(6) . . ?
C13 N3 Y1 131.5(5) . . ?
C22 N4 Y1 156.9(8) . . ?
C22 N4 H4 101.6 . . ?
Y1 N4 H4 101.6 . . ?
C26 N5 Y1 165.9(7) . . ?
C26 N5 H5 97.0 . . ?
Y1 N5 H5 97.0 . . ?
C30 N6 Y1 164.6(12) . . ?
C30 N6 H6A 94.8 . . ?
Y1 N6 H6A 94.8 . . ?
C30 N6 H6B 94.8 . . ?
Y1 N6 H6B 94.8 . . ?
H6A N6 H6B 103.2 . . ?
C1 O1 C2 106.6(6) . . ?
C6 O2 C7 107.2(6) . . ?
C11 O3 C12 106.4(7) . . ?
C201 C200 C205 120.0 . . ?
C201 C200 H200 120.0 . . ?
C205 C200 H200 120.0 . . ?
C200 C201 C202 120.0 . . ?
C200 C201 H201 120.0 . . ?
C202 C201 H201 120.0 . . ?
C203 C202 C201 120.0 . . ?
C203 C202 H202 120.0 . . ?
C201 C202 H202 120.0 . . ?
C202 C203 C204 120.0 . . ?
C202 C203 H203 120.0 . . ?
C204 C203 H203 120.0 . . ?
C205 C204 C203 120.0 . . ?
C205 C204 H204 120.0 . . ?
C203 C204 H204 120.0 . . ?
C204 C205 C200 120.0 . . ?
C204 C205 H205 120.0 . . ?
C200 C205 H205 120.0 . . ?

loop_
_geom_bond_atom_site_label_1
_geom_bond_atom_site_label_2
_geom_bond_distance
_geom_bond_site_symmetry_2
_geom_bond_publ_flag
Y1 N5 2.179(8) . ?
Y1 N4 2.209(8) . ?
Y1 N6 2.354(9) . ?
Y1 N1 2.465(7) . ?
Y1 N2 2.586(6) . ?
Y1 N3 2.625(7) . ?
B1 C16 1.604(13) . ?
B1 C6 1.612(13) . ?
B1 C11 1.634(14) . ?
B1 C1 1.649(12) . ?
C1 N1 1.290(10) . ?
C1 O1 1.367(9) . ?
C2 O1 1.462(10) . ?
C2 C3 1.532(12) . ?
C2 H2A 0.9900 . ?
C2 H2B 0.9900 . ?
C3 N1 1.497(10) . ?
C3 C5 1.503(13) . ?
C3 C4 1.528(14) . ?
C4 H4A 0.9800 . ?
C4 H4B 0.9800 . ?
C4 H4C 0.9800 . ?
C5 H5A 0.9800 . ?
C5 H5B 0.9800 . ?
C5 H5C 0.9800 . ?
C6 N2 1.286(10) . ?
C6 O2 1.359(9) . ?
C7 O2 1.442(10) . ?
C7 C8 1.511(12) . ?
C7 H7A 0.9900 . ?
C7 H7B 0.9900 . ?
C8 N2 1.498(10) . ?
C8 C9 1.513(13) . ?
C8 C10 1.536(12) . ?
C9 H9A 0.9800 . ?
C9 H9B 0.9800 . ?
C9 H9C 0.9800 . ?
C10 H10A 0.9800 . ?
C10 H10B 0.9800 . ?
C10 H10C 0.9800 . ?
C11 N3 1.288(10) . ?
C11 O3 1.374(10) . ?
C12 O3 1.445(11) . ?
C12 C13 1.531(13) . ?
C12 H12A 0.9900 . ?
C12 H12B 0.9900 . ?
C13 N3 1.489(11) . ?
C13 C14 1.513(13) . ?
C13 C15 1.533(12) . ?
C14 H14A 0.9800 . ?
C14 H14B 0.9800 . ?
C14 H14C 0.9800 . ?
C15 H15A 0.9800 . ?
C15 H15B 0.9800 . ?
C15 H15C 0.9800 . ?
C16 C17 1.344(15) . ?
C16 C21 1.404(14) . ?
C17 C18 1.480(19) . ?
C17 H17A 0.9500 . ?
C18 C19 1.27(2) . ?
C18 H18A 0.9500 . ?
C19 C20 1.352(19) . ?
C19 H19A 0.9500 . ?
C20 C21 1.407(15) . ?
C20 H20A 0.9500 . ?
C21 H21A 0.9500 . ?
C22 C25 1.438(16) . ?
C22 N4 1.468(14) . ?
C22 C24 1.476(19) . ?
C22 C23 1.555(19) . ?
C23 H23A 0.9800 . ?
C23 H23B 0.9800 . ?
C23 H23C 0.9800 . ?
C24 H24A 0.9800 . ?
C24 H24B 0.9800 . ?
C24 H24C 0.9800 . ?
C25 H25A 0.9800 . ?
C25 H25B 0.9800 . ?
C25 H25C 0.9800 . ?
C26 N5 1.420(12) . ?
C26 C27 1.424(18) . ?
C26 C29 1.448(19) . ?
C26 C28 1.495(18) . ?
C27 H27A 0.9800 . ?
C27 H27B 0.9800 . ?
C27 H27C 0.9800 . ?
C28 H28A 0.9800 . ?
C28 H28B 0.9800 . ?
C28 H28C 0.9800 . ?
C29 H29A 0.9800 . ?
C29 H29B 0.9800 . ?
C29 H29C 0.9800 . ?
C30 N6 1.344(19) . ?
C30 C33 1.370(19) . ?
C30 C32 1.53(2) . ?
C30 C31 1.64(2) . ?
C31 H31A 0.9800 . ?
C31 H31B 0.9800 . ?
C31 H31C 0.9800 . ?
C32 H32A 0.9800 . ?
C32 H32B 0.9800 . ?
C32 H32C 0.9800 . ?
C33 H33A 0.9800 . ?
C33 H33B 0.9800 . ?
C33 H33C 0.9800 . ?
N4 H4 0.8800 . ?
N5 H5 0.8800 . ?
N6 H6A 0.9200 . ?
N6 H6B 0.9200 . ?
C200 C201 1.3900 . ?
C200 C205 1.3900 . ?
C200 H200 0.9500 . ?
C201 C202 1.3900 . ?
C201 H201 0.9500 . ?
C202 C203 1.3900 . ?
C202 H202 0.9500 . ?
C203 C204 1.3900 . ?
C203 H203 0.9500 . ?
C204 C205 1.3900 . ?
C204 H204 0.9500 . ?
C205 H205 0.9500 . ?
